data_2218699
loop_
_publ_author_name
'Johnston, Andrea'
'Florence, Alastair J.'
'Fabbiani, Francesca J. A.'
'Shankland, Kenneth'
'Bedford, Colin T.'

_publ_section_title
;
 Cytenamide--butyric acid (1/1)
;
_journal_coeditor_code GK2147
_journal_issue 7
_journal_name_full 'Acta Crystallographica Section E'
_journal_page_first o1295
_journal_page_last o1296
_journal_paper_doi 10.1107/S1600536808018059
_journal_volume 64
_journal_year 2008
_chemical_formula_iupac 'C16 H13 N O, C4 H8 O2'
_chemical_formula_moiety 'C16 H13 N O, C4 H8 O2'
_chemical_formula_sum 'C20 H21 N O3'
_chemical_formula_weight 323.39
_chemical_melting_point 216.2
_chemical_name_common 'cytenamide--butyric acid (1/1)'
_chemical_name_systematic
;
5<i>H</i>-dibenzo[a,d]cycloheptatriene-5-carboxamide--butanoic acid (1/1)
;
_space_group_IT_number 14
_symmetry_cell_setting monoclinic
_symmetry_space_group_name_Hall '-P 2yn'
_symmetry_space_group_name_H-M 'P 1 21/n 1'
_atom_sites_solution_hydrogens mixed
_atom_sites_solution_primary direct
_cell_angle_alpha 90
_cell_angle_beta 98.046(2)
_cell_angle_gamma 90
_cell_formula_units_Z 4
_cell_length_a 5.9351(2)
_cell_length_b 16.3595(5)
_cell_length_c 17.6738(4)
_cell_measurement_reflns_used 6486
_cell_measurement_temperature 160
_cell_measurement_theta_max 29
_cell_measurement_theta_min 3
_cell_volume 1699.15(9)
_computing_cell_refinement
;
CrysAlis RED
;
_computing_data_collection
;
CrysAlis CCD (Oxford Diffraction, 2007)
;
_computing_data_reduction
;
CrysAlis RED (Oxford Diffraction, 2007) and SORTAV (Blessing, 1997)
;
_computing_molecular_graphics
;
Mercury (Macrae <i>et al.</i>,  2006) and ORTEP-3 (Farrugia,
1997)
;
_computing_publication_material
;
publCIF (Westrip, 2008)
;
_computing_structure_refinement 'CRYSTALS (Betteridge <i>et al.</i>,  2003)'
_computing_structure_solution 'SIR92 (Altomare <i>et al.</i>,  1994)'
_diffrn_ambient_temperature 160
_diffrn_detector_area_resol_mean 15.9745
_diffrn_measured_fraction_theta_full 0.996
_diffrn_measured_fraction_theta_max 0.927
_diffrn_measurement_device_type 'Oxford Diffraction Gemini'
_diffrn_measurement_method \w
_diffrn_radiation_monochromator graphite
_diffrn_radiation_source 'Enhance (Mo) X-ray Source'
_diffrn_radiation_type 'Mo K\a'
_diffrn_radiation_wavelength 0.71073
_diffrn_reflns_av_R_equivalents 0.0311
_diffrn_reflns_limit_h_max 7
_diffrn_reflns_limit_h_min -7
_diffrn_reflns_limit_k_max 21
_diffrn_reflns_limit_k_min 0
_diffrn_reflns_limit_l_max 23
_diffrn_reflns_limit_l_min 0
_diffrn_reflns_number 18979
_diffrn_reflns_reduction_process
;
Scaled and merged with SORTAV (Blessing, 1997)
;
_diffrn_reflns_theta_full 26.712
_diffrn_reflns_theta_max 28.723
_diffrn_reflns_theta_min 2.640
_diffrn_standards_decay_% 0
_diffrn_standards_interval_count 0
_diffrn_standards_interval_time 0
_diffrn_standards_number 0
_exptl_absorpt_coefficient_mu 0.085
_exptl_absorpt_correction_T_max 0.99
_exptl_absorpt_correction_T_min 0.91
_exptl_absorpt_correction_type multi-scan
_exptl_absorpt_process_details '(CrysAlis RED; Oxford Diffraction, 2007)'
_exptl_crystal_colour colourless
_exptl_crystal_density_diffrn 1.264
_exptl_crystal_density_method 'not measured'
_exptl_crystal_description block
_exptl_crystal_F_000 688
_exptl_crystal_size_max 0.35
_exptl_crystal_size_mid 0.15
_exptl_crystal_size_min 0.12
_refine_diff_density_max 0.38
_refine_diff_density_min -0.27
_refine_ls_extinction_method none
_refine_ls_goodness_of_fit_ref 0.95
_refine_ls_hydrogen_treatment mixed
_refine_ls_matrix_type full
_refine_ls_number_parameters 226
_refine_ls_number_reflns 4069
_refine_ls_number_restraints 3
_refine_ls_R_factor_all 0.0663
_refine_ls_R_factor_gt 0.0404
_refine_ls_shift/su_max 0.000514
_refine_ls_structure_factor_coef Fsqd
_refine_ls_weighting_details
;
Method= Modified Sheldrick
w=1/[\s^2^(F^2^) + (0.03P)^2^ + 0.5P], where P=[max(Fo^2^,0) + 2Fc^2^]/3
;
_refine_ls_weighting_scheme calc
_refine_ls_wR_factor_all 0.0881
_refine_ls_wR_factor_ref 0.0881
_reflns_number_gt 2928
_reflns_number_total 4069
_reflns_threshold_expression I>2\s(I)
_cod_data_source_file gk2147.cif
_cod_data_source_block I
_cod_depositor_comments
;
The following automatic conversions were performed:
'_symmetry_cell_setting' value 'Monoclinic' changed to 'monoclinic'
according to '/home/saulius/struct/CIF-dictionaries/cif_core.dic'
dictionary named 'cif_core.dic' version 2.4.1 from 2010-06-29.

Automatic conversion script
Id: cif_fix_enum 1527 2010-12-29 10:47:43Z saulius 

The following automatic conversions were performed:

'_symmetry_cell_setting' value 'Monoclinic' changed to 'monoclinic'
according to /home/saulius/struct/CIF-dictionaries/cif_core.dic
dictionary named 'cif_core.dic' version 2.4.1 from 2010-06-29.

Automatic conversion script
Id: cif_fix_values 1715 2011-07-08 13:25:40Z adriana 

The following automatic conversions were performed:

'_atom_sites_solution_hydrogens' value 'geom+difmap' was changed to
'mixed'.

Automatic conversion script
Id: cif_fix_values 6452 2018-10-05 10:23:21Z andrius 
;
_cod_original_sg_symbol_H-M 'P 21/n'
_cod_original_formula_sum 'C20 H21 N1 O3'
_cod_database_code 2218699
_cod_database_fobs_code 2218699

loop_
_symmetry_equiv_pos_as_xyz
x,y,z
-x,-y,-z
-x+1/2,y+1/2,-z+1/2
x+1/2,-y+1/2,z+1/2

loop_
_atom_site_type_symbol
_atom_site_label
_atom_site_fract_x
_atom_site_fract_y
_atom_site_fract_z
_atom_site_U_iso_or_equiv
_atom_site_adp_type
_atom_site_occupancy
C C1 0.3604(2) 0.32253(7) 0.41898(7) 0.0261 Uani 1.0000
C C2 0.1718(2) 0.36489(8) 0.38294(7) 0.0323 Uani 1.0000
C C3 0.1256(2) 0.36854(9) 0.30423(8) 0.0391 Uani 1.0000
C C4 0.2687(2) 0.33058(9) 0.25996(7) 0.0392 Uani 1.0000
C C5 0.4591(2) 0.28990(8) 0.29445(7) 0.0344 Uani 1.0000
C C6 0.5061(2) 0.28359(7) 0.37441(7) 0.0279 Uani 1.0000
C C7 0.6996(2) 0.23388(8) 0.40716(7) 0.0304 Uani 1.0000
C C8 0.7115(2) 0.18488(8) 0.46816(7) 0.0301 Uani 1.0000
C C9 0.5383(2) 0.17092(8) 0.51782(6) 0.0269 Uani 1.0000
C C10 0.5251(2) 0.09343(8) 0.55037(7) 0.0341 Uani 1.0000
C C11 0.3603(2) 0.07491(9) 0.59538(8) 0.0398 Uani 1.0000
C C12 0.2069(2) 0.13407(9) 0.61005(8) 0.0389 Uani 1.0000
C C13 0.2205(2) 0.21186(8) 0.58012(7) 0.0321 Uani 1.0000
C C14 0.3844(2) 0.23123(7) 0.53434(6) 0.0258 Uani 1.0000
C C15 0.4034(2) 0.31760(7) 0.50530(6) 0.0257 Uani 1.0000
C C16 0.6242(2) 0.35710(7) 0.54306(7) 0.0276 Uani 1.0000
C C17 0.3158(3) 0.57421(11) 0.16558(9) 0.0568 Uani 1.0000
C C18 0.5184(3) 0.60108(10) 0.22080(8) 0.0455 Uani 1.0000
C C19 0.5957(2) 0.53835(9) 0.28103(8) 0.0371 Uani 1.0000
C C20 0.8040(2) 0.56040(8) 0.33497(7) 0.0295 Uani 1.0000
O O1 0.70946(16) 0.33413(6) 0.60746(5) 0.0369 Uani 1.0000
O O2 0.84351(15) 0.53413(6) 0.39986(5) 0.0346 Uani 1.0000
N N1 0.7091(2) 0.41860(7) 0.50777(6) 0.0335 Uani 1.0000
O O3 0.94149(17) 0.61035(6) 0.30567(5) 0.0435 Uani 1.0000
H H151 0.2828 0.3488 0.5249 0.0293 Uiso 1.0000
H H21 0.0713 0.3916 0.4145 0.0377 Uiso 1.0000
H H81 0.8456 0.1498 0.4786 0.0333 Uiso 1.0000
H H71 0.8293 0.2332 0.3790 0.0372 Uiso 1.0000
H H191 0.4766 0.5266 0.3115 0.0486 Uiso 1.0000
H H192 0.6295 0.4889 0.2564 0.0473 Uiso 1.0000
H H131 0.1155 0.2536 0.5914 0.0383 Uiso 1.0000
H H101 0.6291 0.0526 0.5389 0.0392 Uiso 1.0000
H H41 0.2338 0.3317 0.2057 0.0465 Uiso 1.0000
H H121 0.0935 0.1222 0.6419 0.0464 Uiso 1.0000
H H51 0.5637 0.2636 0.2641 0.0395 Uiso 1.0000
H H111 0.3507 0.0214 0.6150 0.0470 Uiso 1.0000
H H182 0.4770 0.6515 0.2459 0.0609 Uiso 1.0000
H H181 0.6503 0.6120 0.1946 0.0611 Uiso 1.0000
H H31 -0.0099 0.3971 0.2794 0.0463 Uiso 1.0000
H H172 0.2712 0.6162 0.1279 0.0868 Uiso 1.0000
H H173 0.1858 0.5625 0.1933 0.0867 Uiso 1.0000
H H171 0.3504 0.5240 0.1402 0.0875 Uiso 1.0000
H H12 0.834(2) 0.4432(9) 0.5320(8) 0.0446 Uiso 1.0000
H H11 0.652(2) 0.4352(9) 0.4630(8) 0.0433 Uiso 1.0000
H H311 1.058(3) 0.6243(11) 0.3395(9) 0.0689 Uiso 1.0000

loop_
_atom_site_aniso_label
_atom_site_aniso_U_11
_atom_site_aniso_U_22
_atom_site_aniso_U_33
_atom_site_aniso_U_12
_atom_site_aniso_U_13
_atom_site_aniso_U_23
C1 0.0283(6) 0.0234(6) 0.0265(6) -0.0013(5) 0.0032(5) -0.0008(5)
C2 0.0315(7) 0.0305(7) 0.0348(7) 0.0030(5) 0.0040(5) 0.0027(5)
C3 0.0366(8) 0.0396(8) 0.0383(7) 0.0032(6) -0.0041(6) 0.0075(6)
C4 0.0476(8) 0.0422(8) 0.0259(6) -0.0032(7) -0.0010(6) 0.0030(6)
C5 0.0414(8) 0.0345(8) 0.0279(6) -0.0020(6) 0.0075(6) -0.0025(5)
C6 0.0297(6) 0.0258(7) 0.0279(6) -0.0019(5) 0.0031(5) -0.0021(5)
C7 0.0287(6) 0.0318(7) 0.0315(6) 0.0018(5) 0.0065(5) -0.0068(5)
C8 0.0270(6) 0.0295(7) 0.0321(6) 0.0056(5) -0.0016(5) -0.0067(5)
C9 0.0273(6) 0.0284(7) 0.0227(6) -0.0004(5) -0.0051(5) -0.0026(5)
C10 0.0388(7) 0.0291(7) 0.0313(6) 0.0021(6) -0.0057(6) -0.0015(5)
C11 0.0507(9) 0.0310(8) 0.0347(7) -0.0078(6) -0.0051(6) 0.0073(6)
C12 0.0384(8) 0.0448(9) 0.0327(7) -0.0111(7) 0.0021(6) 0.0063(6)
C13 0.0298(7) 0.0379(8) 0.0275(6) -0.0022(6) 0.0010(5) -0.0008(5)
C14 0.0264(6) 0.0277(7) 0.0215(5) -0.0016(5) -0.0027(5) -0.0024(5)
C15 0.0270(6) 0.0256(7) 0.0252(6) 0.0034(5) 0.0055(5) -0.0028(5)
C16 0.0334(7) 0.0245(6) 0.0252(6) 0.0009(5) 0.0059(5) -0.0041(5)
C17 0.0518(10) 0.0666(12) 0.0470(9) 0.0033(8) -0.0109(7) -0.0040(8)
C18 0.0467(9) 0.0430(9) 0.0435(8) -0.0033(7) -0.0052(7) 0.0042(7)
C19 0.0398(8) 0.0347(8) 0.0361(7) -0.0062(6) 0.0026(6) -0.0017(6)
C20 0.0366(7) 0.0246(7) 0.0279(6) -0.0004(5) 0.0066(5) -0.0014(5)
O2 0.0421(5) 0.0326(5) 0.0290(5) -0.0029(4) 0.0045(4) 0.0035(4)
N1 0.0402(7) 0.0304(6) 0.0291(5) -0.0056(5) 0.0024(5) 0.0018(5)
O3 0.0457(6) 0.0529(7) 0.0297(5) -0.0205(5) -0.0027(4) 0.0077(4)
O1 0.0441(5) 0.0373(5) 0.0271(4) -0.0124(4) -0.0027(4) 0.0021(4)

loop_
_atom_type_symbol
_atom_type_scat_dispersion_real
_atom_type_scat_dispersion_imag
_atom_type_scat_source
C 0.0033 0.0016 'International Tables Vol C 4.2.6.8 and 6.1.1.4'
H 0.0000 0.0000 'International Tables Vol C 4.2.6.8 and 6.1.1.4'
O 0.0106 0.0060 'International Tables Vol C 4.2.6.8 and 6.1.1.4'
N 0.0061 0.0033 'International Tables Vol C 4.2.6.8 and 6.1.1.4'

loop_
_geom_angle_atom_site_label_1
_geom_angle_atom_site_label_2
_geom_angle_atom_site_label_3
_geom_angle
_geom_angle_publ_flag
C2 C1 C6 119.25(11) no
C2 C1 C15 119.95(11) no
C6 C1 C15 120.79(10) no
C1 C2 C3 121.06(12) no
C1 C2 H21 118.6 no
C3 C2 H21 120.4 no
C2 C3 C4 120.03(13) no
C2 C3 H31 120.5 no
C4 C3 H31 119.5 no
C3 C4 C5 119.87(12) no
C3 C4 H41 119.9 no
C5 C4 H41 120.2 no
C4 C5 C6 121.01(12) no
C4 C5 H51 121.0 no
C6 C5 H51 118.0 no
C5 C6 C1 118.72(11) no
C5 C6 C7 118.30(11) no
C1 C6 C7 122.92(11) no
C6 C7 C8 127.14(12) no
C6 C7 H71 116.0 no
C8 C7 H71 116.7 no
C7 C8 C9 128.04(12) no
C7 C8 H81 117.0 no
C9 C8 H81 114.7 no
C8 C9 C10 118.27(11) no
C8 C9 C14 123.29(11) no
C10 C9 C14 118.45(11) no
C9 C10 C11 121.46(13) no
C9 C10 H101 118.2 no
C11 C10 H101 120.2 no
C10 C11 C12 119.67(13) no
C10 C11 H111 120.0 no
C12 C11 H111 120.3 no
C11 C12 C13 119.87(13) no
C11 C12 H121 120.4 no
C13 C12 H121 119.7 no
C12 C13 C14 121.09(13) no
C12 C13 H131 119.9 no
C14 C13 H131 119.0 no
C9 C14 C13 119.42(12) no
C9 C14 C15 120.31(11) no
C13 C14 C15 120.22(11) no
C1 C15 C14 112.44(10) no
C1 C15 C16 115.54(10) no
C14 C15 C16 110.29(10) no
C1 C15 H151 107.5 no
C14 C15 H151 105.8 no
C16 C15 H151 104.4 no
C15 C16 N1 118.47(11) no
C15 C16 O1 119.24(11) no
N1 C16 O1 122.14(12) no
C18 C17 H172 110.8 no
C18 C17 H173 110.1 no
H172 C17 H173 108.7 no
C18 C17 H171 110.2 no
H172 C17 H171 109.7 no
H173 C17 H171 107.2 no
C17 C18 C19 113.39(13) no
C17 C18 H182 108.1 no
C19 C18 H182 108.9 no
C17 C18 H181 111.4 no
C19 C18 H181 105.9 no
H182 C18 H181 109.0 no
C18 C19 C20 115.46(11) no
C18 C19 H191 110.9 no
C20 C19 H191 107.3 no
C18 C19 H192 108.6 no
C20 C19 H192 106.7 no
H191 C19 H192 107.6 no
C19 C20 O2 123.28(12) no
C19 C20 O3 113.77(11) no
O2 C20 O3 122.95(12) no
C16 N1 H12 117.5(10) no
C16 N1 H11 123.2(10) no
H12 N1 H11 119.3(14) no
C20 O3 H311 111.5(12) no

loop_
_geom_bond_atom_site_label_1
_geom_bond_atom_site_label_2
_geom_bond_distance
_geom_bond_publ_flag
C1 C2 1.3924(17) no
C1 C6 1.4018(17) no
C1 C15 1.5133(15) no
C2 C3 1.3811(18) no
C2 H21 0.975 no
C3 C4 1.380(2) no
C3 H31 0.980 no
C4 C5 1.378(2) no
C4 H41 0.952 no
C5 C6 1.4054(17) no
C5 H51 0.976 no
C6 C7 1.4591(17) no
C7 C8 1.3373(18) no
C7 H71 0.974 no
C8 C9 1.4601(18) no
C8 H81 0.977 no
C9 C10 1.3988(18) no
C9 C14 1.4026(17) no
C10 C11 1.3778(19) no
C10 H101 0.950 no
C11 C12 1.378(2) no
C11 H111 0.946 no
C12 C13 1.3848(19) no
C12 H121 0.956 no
C13 C14 1.3860(17) no
C13 H131 0.965 no
C14 C15 1.5129(17) no
C15 C16 1.5282(17) no
C15 H151 0.981 no
C16 N1 1.3204(16) no
C16 O1 1.2376(14) no
C17 C18 1.504(2) no
C17 H172 0.968 no
C17 H173 0.988 no
C17 H171 0.971 no
C18 C19 1.5034(19) no
C18 H182 0.984 no
C18 H181 0.980 no
C19 C20 1.4956(18) no
C19 H191 0.967 no
C19 H192 0.954 no
C20 O2 1.2165(14) no
C20 O3 1.3114(15) no
N1 H12 0.899(14) no
N1 H11 0.860(14) no
O3 H311 0.880(14) no

loop_
_geom_hbond_atom_site_label_D
_geom_hbond_atom_site_label_H
_geom_hbond_atom_site_label_A
_geom_hbond_site_symmetry_A
_geom_hbond_distance_DH
_geom_hbond_distance_HA
_geom_hbond_distance_DA
_geom_hbond_angle_DHA
_geom_hbond_publ_flag
N1 H11 O2 . 0.860(14) 2.348(14) 2.8761(15) 120.0(10) yes
N1 H12 O2 2_766 0.898(13) 2.146(13) 3.0167(15) 163.2(13) yes
O3 H311 O1 2_766 0.879(17) 1.698(17) 2.5658(13) 168.8(16) yes

loop_
_geom_torsion_atom_site_label_1
_geom_torsion_atom_site_label_2
_geom_torsion_atom_site_label_3
_geom_torsion_atom_site_label_4
_geom_torsion
_geom_torsion_publ_flag
C6 C1 C2 C3 0.48(19) no
C15 C1 C2 C3 -178.34(12) no
C2 C1 C6 C5 1.17(17) no
C2 C1 C6 C7 -176.25(11) no
C15 C1 C6 C5 180.00(12) no
C15 C1 C6 C7 2.57(18) no
C2 C1 C15 C14 114.81(12) no
C2 C1 C15 C16 -117.37(12) no
C6 C1 C15 C14 -63.99(14) no
C6 C1 C15 C16 63.83(14) no
C1 C2 C3 C4 -0.7(2) no
C2 C3 C4 C5 -0.8(2) no
C3 C4 C5 C6 2.5(2) no
C4 C5 C6 C1 -2.67(18) no
C4 C5 C6 C7 174.87(12) no
C1 C6 C7 C8 36.0(2) no
C5 C6 C7 C8 -141.46(14) no
C6 C7 C8 C9 -1.9(2) no
C7 C8 C9 C10 147.22(13) no
C7 C8 C9 C14 -32.6(2) no
C8 C9 C10 C11 -177.43(12) no
C14 C9 C10 C11 2.43(18) no
C8 C9 C14 C13 177.89(11) no
C8 C9 C14 C15 -4.73(17) no
C10 C9 C14 C13 -1.96(17) no
C10 C9 C14 C15 175.42(10) no
C9 C10 C11 C12 -1.2(2) no
C10 C11 C12 C13 -0.6(2) no
C11 C12 C13 C14 1.0(2) no
C12 C13 C14 C9 0.28(18) no
C12 C13 C14 C15 -177.10(11) no
C9 C14 C15 C1 64.61(14) no
C9 C14 C15 C16 -65.93(13) no
C13 C14 C15 C1 -118.03(12) no
C13 C14 C15 C16 111.43(12) no
C1 C15 C16 O1 -156.56(11) no
C1 C15 C16 N1 27.97(15) no
C14 C15 C16 O1 -27.68(15) no
C14 C15 C16 N1 156.85(11) no
C17 C18 C19 C20 177.01(13) no
C18 C19 C20 O2 152.97(13) no
C18 C19 C20 O3 -27.50(17) no

loop_
_cod_related_entry_id
_cod_related_entry_database
_cod_related_entry_code
1 ChemSpider 26000895
